data_7157993
loop_
_publ_author_name
'Wei, Yueting'
'Liu, Ping'
'Liu, Yali'
'He, Jing'
'Li, Xuezhen'
'Li, Shiwu'
'Zhao, Jixing'

_publ_section_title
;
 NIS-promoted three-component reaction of 3-oxo-3-arylpropanenitriles with
 arylsulfonyl hydrazides.
;
_journal_issue 17
_journal_name_full 'Organic &amp; biomolecular chemistry'
_journal_page_first 3932
_journal_page_last 3939
_journal_paper_doi 10.1039/d1ob00438g
_journal_volume 19
_journal_year 2021
_chemical_formula_moiety 'C15 H13 N3 S, 2(C4 H5 N O2)'
_chemical_formula_sum 'C23 H23 N5 O4 S'
_chemical_formula_weight 465.52
_space_group_crystal_system triclinic
_space_group_IT_number 2
_space_group_name_Hall '-P 1'
_space_group_name_H-M_alt 'P -1'
_atom_sites_solution_hydrogens mixed
_atom_sites_solution_primary dual
_audit_creation_date 2020-07-21
_audit_creation_method
;
Olex2 1.2
(compiled 2018.05.29 svn.r3508 for OlexSys, GUI svn.r5506)
;
_audit_update_record
;
2020-10-05 deposited with the CCDC.	2021-03-29 downloaded from the CCDC.
;
_cell_angle_alpha 102.8900(10)
_cell_angle_beta 98.9170(10)
_cell_angle_gamma 106.1600(10)
_cell_formula_units_Z 2
_cell_length_a 7.1506(2)
_cell_length_b 10.5088(3)
_cell_length_c 15.9913(4)
_cell_measurement_reflns_used 7750
_cell_measurement_temperature 173(2)
_cell_measurement_theta_max 26.71
_cell_measurement_theta_min 2.69
_cell_volume 1094.43(5)
_computing_cell_refinement 'SAINT V8.38A (?, 2016)'
_computing_data_reduction 'SAINT V8.38A (?, 2016)'
_computing_molecular_graphics 'Olex2 (Dolomanov et al., 2009)'
_computing_publication_material 'Olex2 (Dolomanov et al., 2009)'
_computing_structure_refinement 'ShelXL (Sheldrick, 2015)'
_computing_structure_solution 'ShelXT (Sheldrick, 2015)'
_diffrn_ambient_temperature 173.0
_diffrn_detector_area_resol_mean 8
_diffrn_measured_fraction_theta_full 0.997
_diffrn_measured_fraction_theta_max 0.997
_diffrn_measurement_device_type 'Bruker D8 Venture'
_diffrn_measurement_method '\w and \f scans'
_diffrn_radiation_monochromator graphite
_diffrn_radiation_type MoK\a
_diffrn_radiation_wavelength 0.71073
_diffrn_reflns_av_R_equivalents 0.0245
_diffrn_reflns_av_unetI/netI 0.0260
_diffrn_reflns_Laue_measured_fraction_full 0.997
_diffrn_reflns_Laue_measured_fraction_max 0.997
_diffrn_reflns_limit_h_max 8
_diffrn_reflns_limit_h_min -9
_diffrn_reflns_limit_k_max 13
_diffrn_reflns_limit_k_min -13
_diffrn_reflns_limit_l_max 20
_diffrn_reflns_limit_l_min -20
_diffrn_reflns_number 13458
_diffrn_reflns_point_group_measured_fraction_full 0.997
_diffrn_reflns_point_group_measured_fraction_max 0.997
_diffrn_reflns_theta_full 25.242
_diffrn_reflns_theta_max 26.726
_diffrn_reflns_theta_min 2.687
_diffrn_standards_number 0
_exptl_absorpt_coefficient_mu 0.190
_exptl_absorpt_correction_T_max 0.7454
_exptl_absorpt_correction_T_min 0.6742
_exptl_absorpt_correction_type multi-scan
_exptl_absorpt_process_details SADABS
_exptl_crystal_density_diffrn 1.413
_exptl_crystal_description block
_exptl_crystal_F_000 488
_exptl_crystal_size_max 0.26
_exptl_crystal_size_mid 0.23
_exptl_crystal_size_min 0.21
_refine_diff_density_max 0.329
_refine_diff_density_min -0.336
_refine_diff_density_rms 0.042
_refine_ls_extinction_method none
_refine_ls_goodness_of_fit_ref 1.037
_refine_ls_hydrogen_treatment mixed
_refine_ls_matrix_type full
_refine_ls_number_parameters 310
_refine_ls_number_reflns 4623
_refine_ls_number_restraints 129
_refine_ls_restrained_S_all 1.111
_refine_ls_R_factor_all 0.0441
_refine_ls_R_factor_gt 0.0375
_refine_ls_shift/su_max 0.001
_refine_ls_shift/su_mean 0.000
_refine_ls_structure_factor_coef Fsqd
_refine_ls_weighting_details 'w=1/[\s^2^(Fo^2^)+(0.0370P)^2^+0.5213P] where P=(Fo^2^+2Fc^2^)/3'
_refine_ls_weighting_scheme calc
_refine_ls_wR_factor_gt 0.0885
_refine_ls_wR_factor_ref 0.0937
_reflns_Friedel_coverage 0.000
_reflns_number_gt 4057
_reflns_number_total 4623
_reflns_threshold_expression 'I > 2\s(I)'
_cod_data_source_file d1ob00438g1.cif
_cod_data_source_block 11
_cod_depositor_comments 'Adding full bibliography for 7157992--7157994.cif.'
_cod_database_code 7157993
_shelx_shelxl_version_number 2018/3
_shelx_space_group_comment
;
The symmetry employed for this shelxl refinement is uniquely defined
by the following loop, which should always be used as a source of
symmetry information in preference to the above space-group names.
They are only intended as comments.
;
_shelx_estimated_absorpt_t_max 0.961
_shelx_estimated_absorpt_t_min 0.952
_olex2_refinement_description
;
1. Fixed Uiso
 At 1.2 times of:
  All C(H) groups, All C(H,H) groups, All N(H) groups
2. Restrained distances
 H3A-N3 = N3-H3B = N1-H1
 0.87 with sigma of 0.01
3. Uiso/Uaniso restraints and constraints
C10 \\sim C11 \\sim C12 \\sim C13 \\sim C14 \\sim C15: within 3.8A with sigma
of 0.01 and sigma for terminal atoms of 0.02
Uanis(C11) \\sim Ueq, Uanis(C12) \\sim Ueq, Uanis(C13) \\sim Ueq, Uanis(C14)
\\sim Ueq, Uanis(C15) \\sim Ueq, Uanis(C10) \\sim Ueq: with sigma of 0.01 and
sigma for terminal atoms of 0.02
4.a Secondary CH2 refined with riding coordinates:
 C17(H17A,H17B), C18(H18A,H18B), C21(H21A,H21B), C22(H22A,H22B)
4.b Aromatic/amide H refined with riding coordinates:
 C5(H5), C6(H6), C7(H7), C8(H8), C9(H9), C11(H11), C12(H12), C13(H13),
 C14(H14), C15(H15), N4(H4), N5(H5A)
;
_olex2_submission_special_instructions 'No special instructions were received'

loop_
_space_group_symop_operation_xyz
'x, y, z'
'-x, -y, -z'

loop_
_atom_site_label
_atom_site_type_symbol
_atom_site_fract_x
_atom_site_fract_y
_atom_site_fract_z
_atom_site_U_iso_or_equiv
_atom_site_adp_type
_atom_site_occupancy
_atom_site_site_symmetry_order
_atom_site_calc_flag
_atom_site_refinement_flags_posn
_atom_site_refinement_flags_adp
_atom_site_refinement_flags_occupancy
_atom_site_disorder_assembly
_atom_site_disorder_group
S1 S 0.20404(6) 0.80646(4) 0.76108(2) 0.03045(11) Uani 1 1 d . . . . .
N1 N 0.2664(2) 0.55353(12) 0.55978(8) 0.0285(3) Uani 1 1 d D . . . .
H1 H 0.270(3) 0.5267(19) 0.5047(7) 0.042(5) Uiso 1 1 d D . . . .
N2 N 0.2576(2) 0.46703(12) 0.61307(8) 0.0268(3) Uani 1 1 d . . . . .
N3 N 0.2782(3) 0.78209(14) 0.56373(9) 0.0395(4) Uani 1 1 d D . . . .
H3A H 0.253(3) 0.8543(14) 0.5911(11) 0.040(5) Uiso 1 1 d D . . . .
H3B H 0.268(3) 0.7613(19) 0.5068(7) 0.043(5) Uiso 1 1 d D . . . .
C1 C 0.2635(2) 0.67804(14) 0.60223(9) 0.0261(3) Uani 1 1 d . . . . .
C2 C 0.2505(2) 0.67536(14) 0.68799(9) 0.0243(3) Uani 1 1 d . . . . .
C3 C 0.2468(2) 0.54014(14) 0.69059(9) 0.0235(3) Uani 1 1 d . . . . .
C4 C 0.2342(2) 0.47524(14) 0.76316(9) 0.0240(3) Uani 1 1 d . . . . .
C5 C 0.2804(3) 0.55309(16) 0.85099(10) 0.0328(3) Uani 1 1 d . . . . .
H5 H 0.319118 0.650889 0.865125 0.039 Uiso 1 1 calc R . . . .
C6 C 0.2701(3) 0.48882(18) 0.91797(10) 0.0372(4) Uani 1 1 d . . . . .
H6 H 0.302631 0.543436 0.977475 0.045 Uiso 1 1 calc R . . . .
C7 C 0.2136(2) 0.34702(17) 0.89957(11) 0.0349(4) Uani 1 1 d . . . . .
H7 H 0.206117 0.303749 0.945717 0.042 Uiso 1 1 calc R . . . .
C8 C 0.1682(3) 0.26917(17) 0.81276(11) 0.0380(4) Uani 1 1 d . . . . .
H8 H 0.129337 0.171411 0.799130 0.046 Uiso 1 1 calc R . . . .
C9 C 0.1785(2) 0.33200(15) 0.74533(10) 0.0318(3) Uani 1 1 d . . . . .
H9 H 0.147219 0.276681 0.686055 0.038 Uiso 1 1 calc R . . . .
C10 C 0.4398(3) 0.91266(15) 0.83103(9) 0.0324(3) Uani 1 1 d . U . . .
C11 C 0.4410(4) 1.03575(17) 0.88665(11) 0.0522(5) Uani 1 1 d . U . . .
H11 H 0.321839 1.059478 0.884531 0.063 Uiso 1 1 calc R . . . .
C12 C 0.6175(5) 1.1229(2) 0.94493(13) 0.0707(8) Uani 1 1 d . U . . .
H12 H 0.618984 1.206861 0.983042 0.085 Uiso 1 1 calc R . . . .
C13 C 0.7911(4) 1.0896(3) 0.94843(14) 0.0772(9) Uani 1 1 d . U . . .
H13 H 0.912024 1.150923 0.988095 0.093 Uiso 1 1 calc R . . . .
C14 C 0.7889(3) 0.9668(3) 0.89414(14) 0.0652(6) Uani 1 1 d . U . . .
H14 H 0.908093 0.943056 0.896960 0.078 Uiso 1 1 calc R . . . .
C15 C 0.6122(3) 0.87771(19) 0.83519(11) 0.0426(4) Uani 1 1 d . U . . .
H15 H 0.610653 0.793031 0.797961 0.051 Uiso 1 1 calc R . . . .
O1 O 0.76601(19) 0.67710(12) 0.60797(7) 0.0381(3) Uani 1 1 d . . . . .
O2 O 0.75447(19) 0.93813(11) 0.41779(7) 0.0368(3) Uani 1 1 d . . . . .
N4 N 0.75858(19) 0.78505(12) 0.49932(8) 0.0268(3) Uani 1 1 d . . . . .
H4 H 0.751987 0.714470 0.455937 0.032 Uiso 1 1 calc R . . . .
C16 C 0.7703(2) 0.78010(15) 0.58478(10) 0.0284(3) Uani 1 1 d . . . . .
C17 C 0.7924(3) 0.92167(17) 0.64109(10) 0.0368(4) Uani 1 1 d . . . . .
H17A H 0.926972 0.964696 0.681307 0.044 Uiso 1 1 calc R . . . .
H17B H 0.690200 0.916574 0.676601 0.044 Uiso 1 1 calc R . . . .
C18 C 0.7624(2) 1.00320(15) 0.57537(10) 0.0312(3) Uani 1 1 d . . . . .
H18A H 0.635005 1.023483 0.574026 0.037 Uiso 1 1 calc R . . . .
H18B H 0.873964 1.091289 0.590811 0.037 Uiso 1 1 calc R . . . .
C19 C 0.7581(2) 0.91061(14) 0.48775(9) 0.0270(3) Uani 1 1 d . . . . .
O3 O 0.8130(2) 0.64254(13) 0.87996(8) 0.0460(3) Uani 1 1 d . . . . .
O4 O 0.6966(2) 0.35252(13) 0.60654(7) 0.0452(3) Uani 1 1 d . . . . .
N5 N 0.7549(2) 0.52004(14) 0.73510(8) 0.0315(3) Uani 1 1 d . . . . .
H5A H 0.776879 0.590570 0.712651 0.038 Uiso 1 1 calc R . . . .
C20 C 0.7668(2) 0.53424(17) 0.82418(10) 0.0312(3) Uani 1 1 d . . . . .
C21 C 0.7104(2) 0.39111(17) 0.83614(10) 0.0338(3) Uani 1 1 d . . . . .
H21A H 0.590711 0.372659 0.861278 0.041 Uiso 1 1 calc R . . . .
H21B H 0.821867 0.380254 0.875972 0.041 Uiso 1 1 calc R . . . .
C22 C 0.6664(3) 0.29354(17) 0.74409(10) 0.0348(4) Uani 1 1 d . . . . .
H22A H 0.755301 0.236145 0.741941 0.042 Uiso 1 1 calc R . . . .
H22B H 0.525484 0.232107 0.726155 0.042 Uiso 1 1 calc R . . . .
C23 C 0.7059(2) 0.38653(17) 0.68528(10) 0.0314(3) Uani 1 1 d . . . . .

loop_
_atom_site_aniso_label
_atom_site_aniso_U_11
_atom_site_aniso_U_22
_atom_site_aniso_U_33
_atom_site_aniso_U_23
_atom_site_aniso_U_13
_atom_site_aniso_U_12
S1 0.0402(2) 0.02543(19) 0.02728(19) 0.00293(14) 0.00739(16) 0.01683(16)
N1 0.0453(8) 0.0223(6) 0.0191(6) 0.0057(5) 0.0068(5) 0.0134(5)
N2 0.0390(7) 0.0203(6) 0.0210(6) 0.0060(5) 0.0049(5) 0.0103(5)
N3 0.0742(11) 0.0254(7) 0.0270(7) 0.0107(6) 0.0160(7) 0.0241(7)
C1 0.0339(8) 0.0200(7) 0.0228(7) 0.0045(5) 0.0036(6) 0.0092(6)
C2 0.0304(7) 0.0193(6) 0.0213(7) 0.0030(5) 0.0036(6) 0.0085(6)
C3 0.0263(7) 0.0195(6) 0.0216(7) 0.0036(5) 0.0018(5) 0.0065(5)
C4 0.0243(7) 0.0240(7) 0.0238(7) 0.0076(6) 0.0039(5) 0.0081(6)
C5 0.0480(10) 0.0251(7) 0.0259(8) 0.0058(6) 0.0096(7) 0.0131(7)
C6 0.0523(10) 0.0379(9) 0.0245(8) 0.0093(7) 0.0110(7) 0.0178(8)
C7 0.0368(9) 0.0392(9) 0.0332(8) 0.0204(7) 0.0087(7) 0.0109(7)
C8 0.0450(10) 0.0251(8) 0.0388(9) 0.0138(7) 0.0013(7) 0.0042(7)
C9 0.0381(9) 0.0240(7) 0.0264(7) 0.0055(6) -0.0008(6) 0.0051(6)
C10 0.0516(10) 0.0209(7) 0.0206(7) 0.0071(6) 0.0060(6) 0.0055(6)
C11 0.0966(15) 0.0241(8) 0.0300(9) 0.0057(7) 0.0042(9) 0.0173(9)
C12 0.125(2) 0.0249(9) 0.0318(10) 0.0045(7) -0.0027(12) -0.0080(11)
C13 0.0898(17) 0.0583(13) 0.0363(11) 0.0155(10) -0.0089(11) -0.0379(13)
C14 0.0498(12) 0.0781(15) 0.0418(11) 0.0164(10) 0.0013(9) -0.0136(11)
C15 0.0431(10) 0.0437(9) 0.0299(8) 0.0068(7) 0.0052(7) 0.0014(8)
O1 0.0522(7) 0.0325(6) 0.0319(6) 0.0161(5) 0.0054(5) 0.0141(5)
O2 0.0582(8) 0.0255(5) 0.0295(6) 0.0105(5) 0.0088(5) 0.0163(5)
N4 0.0395(7) 0.0184(6) 0.0211(6) 0.0036(5) 0.0035(5) 0.0107(5)
C16 0.0311(8) 0.0280(7) 0.0245(7) 0.0075(6) 0.0024(6) 0.0093(6)
C17 0.0497(10) 0.0341(8) 0.0245(8) 0.0022(6) 0.0030(7) 0.0180(7)
C18 0.0380(9) 0.0226(7) 0.0303(8) 0.0016(6) 0.0055(6) 0.0116(6)
C19 0.0310(8) 0.0213(7) 0.0270(7) 0.0052(6) 0.0032(6) 0.0090(6)
O3 0.0539(8) 0.0423(7) 0.0327(6) -0.0008(5) 0.0097(6) 0.0105(6)
O4 0.0602(8) 0.0511(7) 0.0235(6) 0.0068(5) 0.0119(5) 0.0187(6)
N5 0.0373(7) 0.0340(7) 0.0247(6) 0.0108(5) 0.0074(5) 0.0119(6)
C20 0.0270(8) 0.0400(9) 0.0247(7) 0.0061(7) 0.0052(6) 0.0108(6)
C21 0.0339(8) 0.0419(9) 0.0259(8) 0.0126(7) 0.0077(6) 0.0102(7)
C22 0.0379(9) 0.0340(8) 0.0328(8) 0.0097(7) 0.0106(7) 0.0108(7)
C23 0.0300(8) 0.0385(8) 0.0252(7) 0.0068(6) 0.0062(6) 0.0123(7)

loop_
_atom_type_symbol
_atom_type_description
_atom_type_scat_dispersion_real
_atom_type_scat_dispersion_imag
_atom_type_scat_source
C C 0.0033 0.0016 'International Tables Vol C Tables 4.2.6.8 and 6.1.1.4'
H H 0.0000 0.0000 'International Tables Vol C Tables 4.2.6.8 and 6.1.1.4'
N N 0.0061 0.0033 'International Tables Vol C Tables 4.2.6.8 and 6.1.1.4'
O O 0.0106 0.0060 'International Tables Vol C Tables 4.2.6.8 and 6.1.1.4'
S S 0.1246 0.1234 'International Tables Vol C Tables 4.2.6.8 and 6.1.1.4'

loop_
_geom_angle_atom_site_label_1
_geom_angle_atom_site_label_2
_geom_angle_atom_site_label_3
_geom_angle
_geom_angle_site_symmetry_1
_geom_angle_site_symmetry_3
_geom_angle_publ_flag
C2 S1 C10 106.14(8) . . ?
N2 N1 H1 121.9(13) . . ?
C1 N1 H1 126.0(13) . . ?
C1 N1 N2 112.13(12) . . ?
C3 N2 N1 105.37(11) . . ?
H3A N3 H3B 121.2(18) . . ?
C1 N3 H3A 117.7(13) . . ?
C1 N3 H3B 117.2(13) . . ?
N1 C1 N3 122.58(13) . . ?
N1 C1 C2 107.05(12) . . ?
N3 C1 C2 130.34(13) . . ?
C1 C2 S1 122.41(11) . . ?
C1 C2 C3 104.68(12) . . ?
C3 C2 S1 131.95(11) . . ?
N2 C3 C2 110.77(12) . . ?
N2 C3 C4 118.88(12) . . ?
C2 C3 C4 130.35(13) . . ?
C5 C4 C3 121.96(13) . . ?
C5 C4 C9 117.88(13) . . ?
C9 C4 C3 120.15(13) . . ?
C4 C5 H5 119.7 . . ?
C6 C5 C4 120.53(14) . . ?
C6 C5 H5 119.7 . . ?
C5 C6 H6 119.4 . . ?
C7 C6 C5 121.13(15) . . ?
C7 C6 H6 119.4 . . ?
C6 C7 H7 120.6 . . ?
C6 C7 C8 118.71(14) . . ?
C8 C7 H7 120.6 . . ?
C7 C8 H8 119.6 . . ?
C7 C8 C9 120.76(15) . . ?
C9 C8 H8 119.6 . . ?
C4 C9 H9 119.5 . . ?
C8 C9 C4 121.00(14) . . ?
C8 C9 H9 119.5 . . ?
C11 C10 S1 115.49(15) . . ?
C15 C10 S1 124.27(12) . . ?
C15 C10 C11 120.18(17) . . ?
C10 C11 H11 120.4 . . ?
C12 C11 C10 119.3(2) . . ?
C12 C11 H11 120.4 . . ?
C11 C12 H12 119.6 . . ?
C13 C12 C11 120.8(2) . . ?
C13 C12 H12 119.6 . . ?
C12 C13 H13 120.1 . . ?
C12 C13 C14 119.8(2) . . ?
C14 C13 H13 120.1 . . ?
C13 C14 H14 119.9 . . ?
C13 C14 C15 120.1(3) . . ?
C15 C14 H14 119.9 . . ?
C10 C15 C14 119.8(2) . . ?
C10 C15 H15 120.1 . . ?
C14 C15 H15 120.1 . . ?
C16 N4 H4 123.2 . . ?
C16 N4 C19 113.62(12) . . ?
C19 N4 H4 123.2 . . ?
O1 C16 N4 123.63(14) . . ?
O1 C16 C17 128.15(14) . . ?
N4 C16 C17 108.21(12) . . ?
C16 C17 H17A 110.8 . . ?
C16 C17 H17B 110.8 . . ?
C16 C17 C18 104.57(12) . . ?
H17A C17 H17B 108.9 . . ?
C18 C17 H17A 110.8 . . ?
C18 C17 H17B 110.8 . . ?
C17 C18 H18A 110.8 . . ?
C17 C18 H18B 110.8 . . ?
H18A C18 H18B 108.9 . . ?
C19 C18 C17 104.71(12) . . ?
C19 C18 H18A 110.8 . . ?
C19 C18 H18B 110.8 . . ?
O2 C19 N4 124.23(13) . . ?
O2 C19 C18 127.66(13) . . ?
N4 C19 C18 108.11(12) . . ?
C20 N5 H5A 123.1 . . ?
C23 N5 H5A 123.1 . . ?
C23 N5 C20 113.87(13) . . ?
O3 C20 N5 124.83(16) . . ?
O3 C20 C21 127.79(15) . . ?
N5 C20 C21 107.37(13) . . ?
C20 C21 H21A 110.7 . . ?
C20 C21 H21B 110.7 . . ?
C20 C21 C22 105.33(12) . . ?
H21A C21 H21B 108.8 . . ?
C22 C21 H21A 110.7 . . ?
C22 C21 H21B 110.7 . . ?
C21 C22 H22A 110.8 . . ?
C21 C22 H22B 110.8 . . ?
H22A C22 H22B 108.9 . . ?
C23 C22 C21 104.79(13) . . ?
C23 C22 H22A 110.8 . . ?
C23 C22 H22B 110.8 . . ?
O4 C23 N5 124.17(15) . . ?
O4 C23 C22 127.32(15) . . ?
N5 C23 C22 108.51(13) . . ?

loop_
_geom_bond_atom_site_label_1
_geom_bond_atom_site_label_2
_geom_bond_distance
_geom_bond_site_symmetry_2
_geom_bond_publ_flag
S1 C2 1.7410(14) . ?
S1 C10 1.7750(17) . ?
N1 H1 0.870(9) . ?
N1 N2 1.3736(16) . ?
N1 C1 1.3403(18) . ?
N2 C3 1.3305(18) . ?
N3 H3A 0.866(9) . ?
N3 H3B 0.873(9) . ?
N3 C1 1.3573(19) . ?
C1 C2 1.3949(19) . ?
C2 C3 1.4239(19) . ?
C3 C4 1.4736(19) . ?
C4 C5 1.394(2) . ?
C4 C9 1.395(2) . ?
C5 H5 0.9500 . ?
C5 C6 1.389(2) . ?
C6 H6 0.9500 . ?
C6 C7 1.379(2) . ?
C7 H7 0.9500 . ?
C7 C8 1.381(2) . ?
C8 H8 0.9500 . ?
C8 C9 1.385(2) . ?
C9 H9 0.9500 . ?
C10 C11 1.394(2) . ?
C10 C15 1.377(3) . ?
C11 H11 0.9500 . ?
C11 C12 1.382(3) . ?
C12 H12 0.9500 . ?
C12 C13 1.377(4) . ?
C13 H13 0.9500 . ?
C13 C14 1.379(4) . ?
C14 H14 0.9500 . ?
C14 C15 1.393(3) . ?
C15 H15 0.9500 . ?
O1 C16 1.2142(18) . ?
O2 C19 1.2148(18) . ?
N4 H4 0.8800 . ?
N4 C16 1.3698(18) . ?
N4 C19 1.3735(18) . ?
C16 C17 1.509(2) . ?
C17 H17A 0.9900 . ?
C17 H17B 0.9900 . ?
C17 C18 1.523(2) . ?
C18 H18A 0.9900 . ?
C18 H18B 0.9900 . ?
C18 C19 1.507(2) . ?
O3 C20 1.203(2) . ?
O4 C23 1.2156(19) . ?
N5 H5A 0.8800 . ?
N5 C20 1.3853(19) . ?
N5 C23 1.366(2) . ?
C20 C21 1.509(2) . ?
C21 H21A 0.9900 . ?
C21 H21B 0.9900 . ?
C21 C22 1.523(2) . ?
C22 H22A 0.9900 . ?
C22 H22B 0.9900 . ?
C22 C23 1.503(2) . ?

loop_
_geom_hbond_atom_site_label_D
_geom_hbond_atom_site_label_H
_geom_hbond_atom_site_label_A
_geom_hbond_distance_DH
_geom_hbond_distance_HA
_geom_hbond_distance_DA
_geom_hbond_angle_DHA
_geom_hbond_site_symmetry_A
_geom_hbond_publ_flag
N1 H1 O1 0.870(9) 2.393(14) 3.1173(17) 141.0(16) 2_666 yes
N1 H1 O4 0.870(9) 2.409(15) 3.0599(17) 132.0(15) 2_666 yes
N3 H3A O2 0.866(9) 2.233(14) 2.9669(17) 142.5(16) 2_676 yes
N3 H3B O4 0.873(9) 2.031(12) 2.8325(18) 152.1(18) 2_666 yes
N4 H4 N2 0.88 1.96 2.8110(17) 163.6 2_666 yes
N5 H5A O1 0.88 2.08 2.8876(17) 152.8 . yes

loop_
_geom_torsion_atom_site_label_1
_geom_torsion_atom_site_label_2
_geom_torsion_atom_site_label_3
_geom_torsion_atom_site_label_4
_geom_torsion
_geom_torsion_site_symmetry_1
_geom_torsion_site_symmetry_2
_geom_torsion_site_symmetry_3
_geom_torsion_site_symmetry_4
_geom_torsion_publ_flag
S1 C2 C3 N2 168.91(12) . . . . ?
S1 C2 C3 C4 -11.3(2) . . . . ?
S1 C10 C11 C12 178.34(14) . . . . ?
S1 C10 C15 C14 -178.26(14) . . . . ?
N1 N2 C3 C2 -0.53(16) . . . . ?
N1 N2 C3 C4 179.66(12) . . . . ?
N1 C1 C2 S1 -169.87(11) . . . . ?
N1 C1 C2 C3 0.16(17) . . . . ?
N2 N1 C1 N3 177.52(15) . . . . ?
N2 N1 C1 C2 -0.51(18) . . . . ?
N2 C3 C4 C5 161.01(15) . . . . ?
N2 C3 C4 C9 -17.7(2) . . . . ?
N3 C1 C2 S1 12.3(2) . . . . ?
N3 C1 C2 C3 -177.66(17) . . . . ?
C1 N1 N2 C3 0.65(17) . . . . ?
C1 C2 C3 N2 0.24(17) . . . . ?
C1 C2 C3 C4 -179.97(15) . . . . ?
C2 S1 C10 C11 171.08(12) . . . . ?
C2 S1 C10 C15 -11.64(15) . . . . ?
C2 C3 C4 C5 -18.8(2) . . . . ?
C2 C3 C4 C9 162.49(16) . . . . ?
C3 C4 C5 C6 -178.93(15) . . . . ?
C3 C4 C9 C8 179.21(15) . . . . ?
C4 C5 C6 C7 -0.3(3) . . . . ?
C5 C4 C9 C8 0.4(2) . . . . ?
C5 C6 C7 C8 0.4(3) . . . . ?
C6 C7 C8 C9 -0.2(3) . . . . ?
C7 C8 C9 C4 -0.3(3) . . . . ?
C9 C4 C5 C6 -0.2(2) . . . . ?
C10 S1 C2 C1 -99.81(13) . . . . ?
C10 S1 C2 C3 93.20(15) . . . . ?
C10 C11 C12 C13 0.1(3) . . . . ?
C11 C10 C15 C14 -1.1(3) . . . . ?
C11 C12 C13 C14 -1.0(3) . . . . ?
C12 C13 C14 C15 0.8(3) . . . . ?
C13 C14 C15 C10 0.2(3) . . . . ?
C15 C10 C11 C12 0.9(3) . . . . ?
O1 C16 C17 C18 -173.37(16) . . . . ?
N4 C16 C17 C18 7.73(18) . . . . ?
C16 N4 C19 O2 177.78(15) . . . . ?
C16 N4 C19 C18 -2.32(18) . . . . ?
C16 C17 C18 C19 -8.71(17) . . . . ?
C17 C18 C19 O2 -173.07(16) . . . . ?
C17 C18 C19 N4 7.03(17) . . . . ?
C19 N4 C16 O1 177.48(15) . . . . ?
C19 N4 C16 C17 -3.56(18) . . . . ?
O3 C20 C21 C22 -179.99(17) . . . . ?
N5 C20 C21 C22 0.42(17) . . . . ?
C20 N5 C23 O4 -176.58(16) . . . . ?
C20 N5 C23 C22 3.64(18) . . . . ?
C20 C21 C22 C23 1.57(17) . . . . ?
C21 C22 C23 O4 177.14(17) . . . . ?
C21 C22 C23 N5 -3.09(17) . . . . ?
C23 N5 C20 O3 177.83(16) . . . . ?
C23 N5 C20 C21 -2.56(18) . . . . ?
